data_7113233
loop_
_publ_author_name
'Teo, Peili'
'Koh, Lip Lin'
'Hor, T. S. Andy'

_publ_section_title
;
 General formation of trigonal-prismatic [Ag~6~X~5~(dppf)~3~]^+^
 (X = Cl, Br, I) through an unusual ligand migration from NiX2(dppf)
 to AgOTf
;
_journal_coden_ASTM CHCOFS
_journal_issue 41
_journal_name_full
;
 Chemical Communications (Cambridge, United Kingdom)
;
_journal_page_first 4221
_journal_page_last 4223
_journal_paper_doi 10.1039/b707218j
_journal_year 2007
_chemical_formula_sum 'C104.5 H87 Ag6 Cl7 F1.5 Fe3 I5 O0.5 P6.5'
_chemical_formula_weight 3277.97
_space_group_IT_number 2
_symmetry_cell_setting triclinic
_symmetry_space_group_name_Hall '-P 1'
_symmetry_space_group_name_H-M 'P -1'
_atom_sites_solution_hydrogens geom
_atom_sites_solution_primary direct
_atom_sites_solution_secondary difmap
_audit_creation_method SHELXL-97
_cell_angle_alpha 80.220(2)
_cell_angle_beta 89.298(2)
_cell_angle_gamma 78.533(2)
_cell_formula_units_Z 2
_cell_length_a 14.0043(14)
_cell_length_b 14.5664(15)
_cell_length_c 28.009(3)
_cell_measurement_reflns_used 7532
_cell_measurement_temperature 223(2)
_cell_measurement_theta_max 27.25
_cell_measurement_theta_min 2.27
_cell_volume 5516.8(10)
_computing_cell_refinement 'Bruker SMART'
_computing_data_collection 'Bruker SMART'
_computing_data_reduction 'Bruker SAINT'
_computing_molecular_graphics 'Bruker SHELXTL'
_computing_publication_material 'Bruker SHELXTL'
_computing_structure_refinement 'SHELXL-97 (Sheldrick, 1997)'
_computing_structure_solution 'SHELXS-97 (Sheldrick, 1990)'
_diffrn_ambient_temperature 223(2)
_diffrn_measured_fraction_theta_full 0.991
_diffrn_measured_fraction_theta_max 0.991
_diffrn_measurement_device_type 'CCD area detector'
_diffrn_measurement_method 'phi and omega scans'
_diffrn_radiation_monochromator graphite
_diffrn_radiation_source 'fine-focus sealed tube'
_diffrn_radiation_type MoK\a
_diffrn_radiation_wavelength 0.71073
_diffrn_reflns_av_R_equivalents 0.0538
_diffrn_reflns_av_sigmaI/netI 0.1056
_diffrn_reflns_limit_h_max 15
_diffrn_reflns_limit_h_min -16
_diffrn_reflns_limit_k_max 17
_diffrn_reflns_limit_k_min -16
_diffrn_reflns_limit_l_max 33
_diffrn_reflns_limit_l_min -30
_diffrn_reflns_number 30909
_diffrn_reflns_theta_full 25.00
_diffrn_reflns_theta_max 25.00
_diffrn_reflns_theta_min 0.74
_exptl_absorpt_coefficient_mu 3.134
_exptl_absorpt_correction_T_max 0.8849
_exptl_absorpt_correction_T_min 0.4155
_exptl_absorpt_correction_type 'Sadabs, (Sheldrick 2001)'
_exptl_crystal_colour Orange
_exptl_crystal_density_diffrn 1.973
_exptl_crystal_density_meas 0
_exptl_crystal_density_method 'not measured'
_exptl_crystal_description 'Thin Plate'
_exptl_crystal_F_000 3146
_exptl_crystal_size_max 0.34
_exptl_crystal_size_mid 0.10
_exptl_crystal_size_min 0.04
_refine_diff_density_max 3.247
_refine_diff_density_min -2.436
_refine_diff_density_rms 0.365
_refine_ls_extinction_method none
_refine_ls_goodness_of_fit_ref 1.201
_refine_ls_hydrogen_treatment constr
_refine_ls_matrix_type full
_refine_ls_number_parameters 522
_refine_ls_number_reflns 19278
_refine_ls_number_restraints 12
_refine_ls_restrained_S_all 1.201
_refine_ls_R_factor_all 0.1684
_refine_ls_R_factor_gt 0.1484
_refine_ls_shift/su_max 0.001
_refine_ls_shift/su_mean 0.000
_refine_ls_structure_factor_coef Fsqd
_refine_ls_weighting_details 'calc w=1/[\s^2^(Fo^2^)+(0.0001P)^2^+688.3327P] where P=(Fo^2^+2Fc^2^)/3'
_refine_ls_weighting_scheme calc
_refine_ls_wR_factor_gt 0.3204
_refine_ls_wR_factor_ref 0.3292
_reflns_number_gt 15696
_reflns_number_total 19278
_reflns_threshold_expression >2sigma(I)
_cod_duplicate_entry 7102213
_cod_data_source_file b707218j.txt
_cod_data_source_block 6285
_cod_depositor_comments
;
The following automatic conversions were performed:

'_symmetry_cell_setting' value 'Triclinic' changed to 'triclinic'
according to
/usr/data/users/saulius/automatic-downloads/retrospective/RSC/lib/dictionaries/cif_core.dic
dictionary named 'cif_core.dic' version 2.4.2 from 2011-04-26.

Automatic conversion script
Id: cif_fix_values 2281 2013-09-26 08:29:07Z andrius 
;
_cod_original_sg_symbol_H-M P-1
_cod_original_formula_sum 'C104.50 H87 Ag6 Cl7 F1.50 Fe3 I5 O0.50 P6.50'
_cod_database_code 7113233

loop_
_symmetry_equiv_pos_as_xyz
'x, y, z'
'-x, -y, -z'

loop_
_atom_site_label
_atom_site_type_symbol
_atom_site_fract_x
_atom_site_fract_y
_atom_site_fract_z
_atom_site_U_iso_or_equiv
_atom_site_adp_type
_atom_site_occupancy
_atom_site_symmetry_multiplicity
_atom_site_calc_flag
_atom_site_refinement_flags
_atom_site_disorder_assembly
_atom_site_disorder_group
Ag1 Ag 0.79999(17) 0.62220(16) 0.71334(9) 0.0371(6) Uani 1 1 d . . .
Ag2 Ag 1.00338(15) 0.57140(16) 0.75883(9) 0.0330(5) Uani 1 1 d . . .
Ag3 Ag 0.79074(16) 0.51739(17) 0.84273(9) 0.0355(5) Uani 1 1 d . . .
Ag4 Ag 0.80216(16) 0.41788(16) 0.66767(8) 0.0327(5) Uani 1 1 d . . .
Ag5 Ag 1.04439(15) 0.35408(16) 0.74589(9) 0.0336(5) Uani 1 1 d . . .
Ag6 Ag 0.84827(16) 0.31591(15) 0.80522(9) 0.0333(5) Uani 1 1 d . . .
Fe1 Fe 0.6047(3) 0.6880(3) 0.57786(14) 0.0244(8) Uani 1 1 d . . .
Fe2 Fe 0.6701(3) 0.2717(3) 0.94243(14) 0.0264(9) Uani 1 1 d . . .
Fe3 Fe 1.3367(3) 0.4659(3) 0.74691(13) 0.0211(8) Uani 1 1 d . . .
I1 I 0.96212(12) 0.51698(12) 0.66712(6) 0.0257(4) Uani 1 1 d . . .
I2 I 0.84471(14) 0.68976(13) 0.80092(7) 0.0325(4) Uani 1 1 d . . .
I3 I 0.99271(12) 0.41108(12) 0.83790(6) 0.0261(4) Uani 1 1 d . . .
I4 I 0.91410(13) 0.24204(12) 0.71625(7) 0.0291(4) Uani 1 1 d . . .
I5 I 0.70085(12) 0.46865(12) 0.75674(6) 0.0223(4) Uani 1 1 d . . .
P1 P 0.6888(5) 0.4445(5) 0.5999(3) 0.0244(15) Uani 1 1 d . . .
P2 P 0.7173(5) 0.7719(5) 0.6650(3) 0.0250(15) Uani 1 1 d . . .
P3 P 0.6802(5) 0.5068(5) 0.9101(3) 0.0258(15) Uani 1 1 d . . .
P4 P 0.8423(5) 0.1748(5) 0.8653(3) 0.0268(15) Uani 1 1 d . . .
P5 P 1.2163(5) 0.2844(5) 0.7374(3) 0.0221(14) Uani 1 1 d . . .
P6 P 1.1451(5) 0.6483(5) 0.7530(3) 0.0251(15) Uani 1 1 d . . .
C1 C 0.5961(19) 0.5504(19) 0.5954(9) 0.024(6) Uiso 1 1 d . . .
C2 C 0.539(2) 0.594(2) 0.5518(11) 0.035(7) Uiso 1 1 d . . .
H2 H 0.5473 0.5746 0.5195 0.042 Uiso 1 1 calc R . .
C3 C 0.466(3) 0.670(2) 0.5656(13) 0.047(8) Uiso 1 1 d . . .
H3 H 0.4174 0.7149 0.5432 0.056 Uiso 1 1 calc R . .
C4 C 0.481(2) 0.676(2) 0.6138(11) 0.035(7) Uiso 1 1 d . . .
H4 H 0.4430 0.7230 0.6322 0.042 Uiso 1 1 calc R . .
C5 C 0.564(2) 0.594(2) 0.6335(11) 0.034(7) Uiso 1 1 d . . .
H5 H 0.5916 0.5782 0.6670 0.041 Uiso 1 1 calc R . .
C6 C 0.690(2) 0.769(2) 0.6023(10) 0.028(6) Uiso 1 1 d . . .
C7 C 0.615(2) 0.825(2) 0.5704(10) 0.028(6) Uiso 1 1 d . . .
H7 H 0.5633 0.8770 0.5787 0.034 Uiso 1 1 calc R . .
C8 C 0.626(2) 0.797(2) 0.5251(11) 0.034(7) Uiso 1 1 d . . .
H8 H 0.5834 0.8251 0.4961 0.041 Uiso 1 1 calc R . .
C9 C 0.707(2) 0.723(2) 0.5278(11) 0.036(7) Uiso 1 1 d . . .
H9 H 0.7316 0.6877 0.5013 0.043 Uiso 1 1 calc R . .
C10 C 0.742(2) 0.703(2) 0.5748(10) 0.032(6) Uiso 1 1 d . . .
H10 H 0.7990 0.6528 0.5872 0.038 Uiso 1 1 calc R . .
C11 C 0.6177(16) 0.4093(16) 0.9195(8) 0.014(5) Uiso 1 1 d . . .
C12 C 0.561(2) 0.375(2) 0.9611(11) 0.031(6) Uiso 1 1 d . . .
H12 H 0.5562 0.3979 0.9925 0.037 Uiso 1 1 calc R . .
C13 C 0.525(2) 0.300(2) 0.9513(11) 0.035(7) Uiso 1 1 d . . .
H13 H 0.4881 0.2606 0.9739 0.042 Uiso 1 1 calc R . .
C14 C 0.542(2) 0.292(2) 0.9031(10) 0.032(6) Uiso 1 1 d . . .
H14 H 0.5219 0.2429 0.8870 0.039 Uiso 1 1 calc R . .
C15 C 0.6028(19) 0.3546(18) 0.8820(10) 0.025(6) Uiso 1 1 d . . .
H15 H 0.6280 0.3613 0.8487 0.030 Uiso 1 1 calc R . .
C16 C 0.793(2) 0.1828(19) 0.9246(10) 0.028(6) Uiso 1 1 d . . .
C17 C 0.732(2) 0.131(2) 0.9537(12) 0.041(7) Uiso 1 1 d . . .
H17 H 0.7018 0.0819 0.9429 0.049 Uiso 1 1 calc R . .
C18 C 0.717(3) 0.158(3) 0.9973(14) 0.052(9) Uiso 1 1 d . . .
H18 H 0.6770 0.1315 1.0233 0.062 Uiso 1 1 calc R . .
C19 C 0.766(3) 0.230(3) 0.9984(14) 0.053(9) Uiso 1 1 d . . .
H19 H 0.7672 0.2639 1.0261 0.063 Uiso 1 1 calc R . .
C20 C 0.817(2) 0.249(2) 0.9538(12) 0.046(8) Uiso 1 1 d . . .
H20 H 0.8610 0.2944 0.9455 0.055 Uiso 1 1 calc R . .
C21 C 1.292(2) 0.363(2) 0.7143(10) 0.028(6) Uiso 1 1 d . . .
C22 C 1.401(2) 0.351(2) 0.7199(11) 0.033(7) Uiso 1 1 d . . .
H22 H 1.4438 0.2952 0.7393 0.039 Uiso 1 1 calc R . .
C23 C 1.435(3) 0.427(2) 0.6943(12) 0.046(8) Uiso 1 1 d . . .
H23 H 1.5038 0.4356 0.6915 0.055 Uiso 1 1 calc R . .
C24 C 1.3496(19) 0.4915(19) 0.6723(10) 0.026(6) Uiso 1 1 d . . .
H24 H 1.3495 0.5548 0.6527 0.031 Uiso 1 1 calc R . .
C25 C 1.2695(18) 0.4572(18) 0.6846(9) 0.021(5) Uiso 1 1 d . . .
H25 H 1.2027 0.4918 0.6745 0.025 Uiso 1 1 calc R . .
C26 C 1.256(2) 0.5711(19) 0.7790(10) 0.027(6) Uiso 1 1 d . . .
C27 C 1.356(2) 0.584(2) 0.7709(11) 0.038(7) Uiso 1 1 d . . .
H27 H 1.3763 0.6402 0.7513 0.046 Uiso 1 1 calc R . .
C28 C 1.419(2) 0.504(2) 0.7985(10) 0.032(6) Uiso 1 1 d . . .
H28 H 1.4911 0.4926 0.8001 0.038 Uiso 1 1 calc R . .
C29 C 1.3627(19) 0.4425(19) 0.8208(10) 0.026(6) Uiso 1 1 d . . .
H29 H 1.3864 0.3802 0.8417 0.032 Uiso 1 1 calc R . .
C30 C 1.2637(19) 0.4852(18) 0.8082(9) 0.024(6) Uiso 1 1 d . . .
H30 H 1.2076 0.4557 0.8191 0.029 Uiso 1 1 calc R . .
C1A C 0.6231(4) 0.3448(4) 0.6027(2) 0.030(6) Uiso 1 1 d G . .
C2A C 0.6753(4) 0.2532(4) 0.6188(2) 0.083(14) Uiso 1 1 d G . .
H2A H 0.7403 0.2438 0.6297 0.099 Uiso 1 1 calc R . .
C3A C 0.6314(5) 0.1756(4) 0.6189(2) 0.12(2) Uiso 1 1 d G . .
H3A H 0.6667 0.1137 0.6298 0.143 Uiso 1 1 calc R . .
C4A C 0.5353(5) 0.1895(5) 0.6027(3) 0.089(15) Uiso 1 1 d G . .
H4A H 0.5056 0.1370 0.6027 0.106 Uiso 1 1 calc R . .
C5A C 0.4831(5) 0.2810(5) 0.5866(2) 0.056(10) Uiso 1 1 d G . .
H5A H 0.4181 0.2904 0.5757 0.068 Uiso 1 1 calc R . .
C6A C 0.5270(4) 0.3587(5) 0.5866(2) 0.030(6) Uiso 1 1 d G . .
H6A H 0.4916 0.4206 0.5757 0.036 Uiso 1 1 calc R . .
C1B C 0.7451(4) 0.4526(4) 0.53877(16) 0.026(6) Uiso 1 1 d G . .
C2B C 0.6977(5) 0.4338(5) 0.49929(18) 0.043(8) Uiso 1 1 d G . .
H2B H 0.6417 0.4072 0.5039 0.052 Uiso 1 1 calc R . .
C3B C 0.7332(6) 0.4542(5) 0.45294(17) 0.067(11) Uiso 1 1 d G . .
H3B H 0.7011 0.4415 0.4262 0.080 Uiso 1 1 calc R . .
C4B C 0.8161(6) 0.4935(5) 0.44609(16) 0.059(10) Uiso 1 1 d G . .
H4B H 0.8400 0.5073 0.4147 0.071 Uiso 1 1 calc R . .
C5B C 0.8635(5) 0.5123(5) 0.48557(15) 0.047(8) Uiso 1 1 d G . .
H5B H 0.9195 0.5389 0.4809 0.056 Uiso 1 1 calc R . .
C6B C 0.8280(5) 0.4919(4) 0.53191(15) 0.042(8) Uiso 1 1 d G . .
H6B H 0.8600 0.5046 0.5586 0.050 Uiso 1 1 calc R . .
C1C C 0.7930(4) 0.8634(3) 0.6612(2) 0.030(6) Uiso 1 1 d G . .
C2C C 0.8579(5) 0.8732(3) 0.6236(2) 0.087(15) Uiso 1 1 d G . .
H2C H 0.8614 0.8351 0.5995 0.105 Uiso 1 1 calc R . .
C3C C 0.9175(5) 0.9395(3) 0.6216(2) 0.108(19) Uiso 1 1 d G . .
H3C H 0.9613 0.9461 0.5962 0.130 Uiso 1 1 calc R . .
C4C C 0.9123(5) 0.9958(3) 0.6573(2) 0.066(11) Uiso 1 1 d G . .
H4C H 0.9526 1.0406 0.6560 0.079 Uiso 1 1 calc R . .
C5C C 0.8475(5) 0.9860(3) 0.6950(2) 0.065(11) Uiso 1 1 d G . .
H5C H 0.8440 1.0241 0.7191 0.078 Uiso 1 1 calc R . .
C6C C 0.7878(4) 0.9198(3) 0.6969(2) 0.053(9) Uiso 1 1 d G . .
H6C H 0.7440 0.9131 0.7223 0.064 Uiso 1 1 calc R . .
C1D C 0.6063(4) 0.8242(3) 0.6910(2) 0.039(7) Uiso 1 1 d G . .
C2D C 0.5714(3) 0.7717(3) 0.7312(2) 0.042(8) Uiso 1 1 d G . .
H2D H 0.6057 0.7102 0.7439 0.050 Uiso 1 1 calc R . .
C3D C 0.4860(4) 0.8101(4) 0.7525(2) 0.048(8) Uiso 1 1 d G . .
H3D H 0.4625 0.7746 0.7797 0.057 Uiso 1 1 calc R . .
C4D C 0.4355(4) 0.9010(4) 0.7337(2) 0.058(10) Uiso 1 1 d G . .
H4D H 0.3777 0.9270 0.7481 0.070 Uiso 1 1 calc R . .
C5D C 0.4703(4) 0.9535(4) 0.6935(2) 0.060(10) Uiso 1 1 d G . .
H5D H 0.4361 1.0150 0.6808 0.072 Uiso 1 1 calc R . .
C6D C 0.5557(4) 0.9151(4) 0.6721(2) 0.038(7) Uiso 1 1 d G . .
H6D H 0.5792 0.9506 0.6449 0.046 Uiso 1 1 calc R . .
C1E C 0.5846(4) 0.6137(4) 0.90477(19) 0.026(6) Uiso 1 1 d G . .
C2E C 0.6103(4) 0.7006(4) 0.9063(2) 0.048(8) Uiso 1 1 d G . .
H2E H 0.6758 0.7035 0.9111 0.058 Uiso 1 1 calc R . .
C3E C 0.5389(4) 0.7832(4) 0.9007(2) 0.076(13) Uiso 1 1 d G . .
H3E H 0.5563 0.8420 0.9017 0.091 Uiso 1 1 calc R . .
C4E C 0.4420(4) 0.7789(5) 0.8936(2) 0.067(11) Uiso 1 1 d G . .
H4E H 0.3937 0.8348 0.8898 0.081 Uiso 1 1 calc R . .
C5E C 0.4163(4) 0.6920(5) 0.8921(2) 0.049(9) Uiso 1 1 d G . .
H5E H 0.3507 0.6891 0.8873 0.059 Uiso 1 1 calc R . .
C6E C 0.4877(4) 0.6094(4) 0.8977(2) 0.029(6) Uiso 1 1 d G . .
H6E H 0.4703 0.5506 0.8967 0.035 Uiso 1 1 calc R . .
C1F C 0.7393(4) 0.5048(4) 0.96882(16) 0.031(6) Uiso 1 1 d G . .
C2F C 0.6828(5) 0.5310(5) 1.00731(17) 0.032(6) Uiso 1 1 d G . .
H2F H 0.6154 0.5541 1.0027 0.038 Uiso 1 1 calc R . .
C3F C 0.7260(5) 0.5229(5) 1.05264(17) 0.058(10) Uiso 1 1 d G . .
H3F H 0.6878 0.5406 1.0787 0.069 Uiso 1 1 calc R . .
C4F C 0.8257(5) 0.4887(5) 1.05946(16) 0.044(8) Uiso 1 1 d G . .
H4F H 0.8550 0.4833 1.0901 0.053 Uiso 1 1 calc R . .
C5F C 0.8822(5) 0.4626(5) 1.02097(15) 0.050(9) Uiso 1 1 d G . .
H5F H 0.9496 0.4395 1.0256 0.059 Uiso 1 1 calc R . .
C6F C 0.8390(4) 0.4706(4) 0.97564(15) 0.027(6) Uiso 1 1 d G . .
H6F H 0.8772 0.4529 0.9496 0.033 Uiso 1 1 calc R . .
C1G C 0.7785(4) 0.0932(3) 0.8433(2) 0.031(6) Uiso 1 1 d G . .
C2G C 0.7143(4) 0.1296(3) 0.8041(2) 0.055(9) Uiso 1 1 d G . .
H2G H 0.7061 0.1940 0.7898 0.066 Uiso 1 1 calc R . .
C3G C 0.6621(4) 0.0707(4) 0.7860(2) 0.068(11) Uiso 1 1 d G . .
H3G H 0.6186 0.0952 0.7595 0.082 Uiso 1 1 calc R . .
C4G C 0.6742(5) -0.0245(4) 0.8071(3) 0.064(11) Uiso 1 1 d G . .
H4G H 0.6390 -0.0644 0.7948 0.077 Uiso 1 1 calc R . .
C5G C 0.7385(5) -0.0609(4) 0.8463(3) 0.073(12) Uiso 1 1 d G . .
H5G H 0.7467 -0.1253 0.8605 0.087 Uiso 1 1 calc R . .
C6G C 0.7907(5) -0.0020(3) 0.8644(2) 0.047(8) Uiso 1 1 d G . .
H6G H 0.8341 -0.0265 0.8909 0.056 Uiso 1 1 calc R . .
C1H C 0.9672(4) 0.1050(3) 0.88151(19) 0.017(5) Uiso 1 1 d G . .
C2H C 1.0386(4) 0.1076(3) 0.84668(19) 0.045(8) Uiso 1 1 d G . .
H2H H 1.0221 0.1400 0.8150 0.054 Uiso 1 1 calc R . .
C3H C 1.1344(4) 0.0623(3) 0.8587(2) 0.050(9) Uiso 1 1 d G . .
H3H H 1.1827 0.0641 0.8351 0.061 Uiso 1 1 calc R . .
C4H C 1.1588(5) 0.0143(3) 0.9056(2) 0.049(8) Uiso 1 1 d G . .
H4H H 1.2236 -0.0163 0.9137 0.059 Uiso 1 1 calc R . .
C5H C 1.0874(5) 0.0117(4) 0.9404(2) 0.073(12) Uiso 1 1 d G . .
H5H H 1.1039 -0.0207 0.9721 0.087 Uiso 1 1 calc R . .
C6H C 0.9916(5) 0.0570(3) 0.9284(2) 0.048(8) Uiso 1 1 d G . .
H6H H 0.9433 0.0552 0.9519 0.057 Uiso 1 1 calc R . .
C1I C 1.2247(4) 0.2045(4) 0.6936(2) 0.031(6) Uiso 1 1 d G . .
C2I C 1.2667(4) 0.2224(4) 0.6486(2) 0.055(9) Uiso 1 1 d G . .
H2I H 1.2965 0.2753 0.6407 0.066 Uiso 1 1 calc R . .
C3I C 1.2647(4) 0.1622(4) 0.6153(2) 0.049(8) Uiso 1 1 d G . .
H3I H 1.2931 0.1743 0.5848 0.058 Uiso 1 1 calc R . .
C4I C 1.2207(4) 0.0840(4) 0.6269(2) 0.050(9) Uiso 1 1 d G . .
H4I H 1.2193 0.0432 0.6043 0.060 Uiso 1 1 calc R . .
C5I C 1.1787(4) 0.0660(4) 0.6719(2) 0.058(10) Uiso 1 1 d G . .
H5I H 1.1489 0.0132 0.6797 0.069 Uiso 1 1 calc R . .
C6I C 1.1807(4) 0.1263(3) 0.7052(2) 0.027(6) Uiso 1 1 d G . .
H6I H 1.1523 0.1142 0.7356 0.032 Uiso 1 1 calc R . .
C1J C 1.2854(3) 0.2102(4) 0.7895(2) 0.029(6) Uiso 1 1 d G . .
C2J C 1.3591(3) 0.1334(4) 0.7843(2) 0.043(8) Uiso 1 1 d G . .
H2J H 1.3734 0.1180 0.7533 0.052 Uiso 1 1 calc R . .
C3J C 1.4118(4) 0.0795(4) 0.8247(3) 0.056(10) Uiso 1 1 d G . .
H3J H 1.4617 0.0276 0.8211 0.068 Uiso 1 1 calc R . .
C4J C 1.3908(4) 0.1023(4) 0.8704(2) 0.054(9) Uiso 1 1 d G . .
H4J H 1.4264 0.0658 0.8977 0.065 Uiso 1 1 calc R . .
C5J C 1.3170(4) 0.1790(4) 0.8757(2) 0.050(9) Uiso 1 1 d G . .
H5J H 1.3028 0.1944 0.9066 0.060 Uiso 1 1 calc R . .
C6J C 1.2643(3) 0.2330(4) 0.8352(2) 0.034(7) Uiso 1 1 d G . .
H6J H 1.2144 0.2849 0.8388 0.041 Uiso 1 1 calc R . .
C1K C 1.1202(4) 0.7373(4) 0.7923(2) 0.033(7) Uiso 1 1 d G . .
C2K C 1.0575(4) 0.8217(3) 0.7730(2) 0.061(10) Uiso 1 1 d G . .
H2K H 1.0405 0.8348 0.7399 0.073 Uiso 1 1 calc R . .
C3K C 1.0199(5) 0.8868(3) 0.8028(2) 0.068(11) Uiso 1 1 d G . .
H3K H 0.9775 0.9439 0.7898 0.082 Uiso 1 1 calc R . .
C4K C 1.0451(5) 0.8674(4) 0.8519(2) 0.043(8) Uiso 1 1 d G . .
H4K H 1.0197 0.9114 0.8721 0.052 Uiso 1 1 calc R . .
C5K C 1.1078(4) 0.7830(4) 0.8711(2) 0.058(10) Uiso 1 1 d G . .
H5K H 1.1249 0.7699 0.9043 0.070 Uiso 1 1 calc R . .
C6K C 1.1454(4) 0.7179(4) 0.8413(2) 0.042(8) Uiso 1 1 d G . .
H6K H 1.1878 0.6608 0.8544 0.051 Uiso 1 1 calc R . .
C1L C 1.1747(4) 0.7161(4) 0.6964(2) 0.029(6) Uiso 1 1 d G . .
C2L C 1.1363(4) 0.7037(4) 0.6529(2) 0.046(8) Uiso 1 1 d G . .
H2L H 1.0929 0.6620 0.6531 0.055 Uiso 1 1 calc R . .
C3L C 1.1620(4) 0.7530(4) 0.6093(2) 0.067(11) Uiso 1 1 d G . .
H3L H 1.1360 0.7446 0.5799 0.081 Uiso 1 1 calc R . .
C4L C 1.2261(5) 0.8146(4) 0.6091(2) 0.053(9) Uiso 1 1 d G . .
H4L H 1.2435 0.8479 0.5796 0.064 Uiso 1 1 calc R . .
C5L C 1.2646(5) 0.8270(4) 0.6526(3) 0.041(7) Uiso 1 1 d G . .
H5L H 1.3079 0.8687 0.6525 0.049 Uiso 1 1 calc R . .
C6L C 1.2388(4) 0.7777(4) 0.6962(2) 0.037(7) Uiso 1 1 d G . .
H6L H 1.2648 0.7861 0.7256 0.044 Uiso 1 1 calc R . .
C1S C 0.849(5) 0.739(5) 0.9874(16) 0.15(3) Uani 1 1 d . . .
H1S H 0.8191 0.6820 0.9936 0.177 Uiso 1 1 calc R . .
Cl1 Cl 0.9120(13) 0.7227(12) 1.0403(8) 0.140(8) Uani 1 1 d . . .
Cl2 Cl 0.8874(12) 0.7310(13) 0.9345(6) 0.126(6) Uani 1 1 d . . .
Cl3 Cl 0.7396(11) 0.8295(11) 0.9864(5) 0.102(5) Uani 1 1 d . . .
F1 F 0.589(4) 1.016(5) 1.0242(16) 0.11(3) Uani 0.50 1 d PD . .
F2 F 0.532(4) 0.8954(14) 1.016(3) 0.19(5) Uani 0.50 1 d PD . .
F3 F 0.555(3) 0.994(5) 0.9541(11) 0.16(4) Uani 0.50 1 d PD . .
P7 P 0.5000 1.0000 1.0000 0.24(6) Uani 0.50 2 d SPD . .
C1Y C 0.945(4) 0.798(2) 0.4589(10) 0.08(3) Uiso 0.50 1 d PD A 2
H1Y H 0.8762 0.8027 0.4503 0.091 Uiso 0.50 1 calc PR A 2
Cl3Y Cl 0.952(3) 0.910(3) 0.4718(18) 0.163(17) Uani 0.50 1 d PD A 2
O1S O 0.764(3) 0.177(3) 0.5211(15) 0.036(9) Uiso 0.50 1 d P B 2
C1X C 1.054(3) 0.742(4) 0.4746(9) 0.09(3) Uiso 0.50 1 d PD A 1
H1X H 1.1084 0.6861 0.4836 0.105 Uiso 0.50 1 calc PR A 1
Cl3X Cl 1.101(3) 0.843(2) 0.4784(12) 0.120(11) Uani 0.50 1 d PD A 1
Cl1X Cl 0.9632(12) 0.7290(12) 0.5164(6) 0.115(5) Uani 1 1 d D . .
Cl2X Cl 1.0121(17) 0.7363(16) 0.4172(6) 0.147(7) Uani 1 1 d D . .
C2X C 0.711(4) 0.971(4) 0.483(2) 0.035(13) Uiso 0.50 1 d P . .
H2X1 H 0.7030 0.9052 0.4909 0.042 Uiso 0.50 1 calc PR C 1
H2X2 H 0.7057 0.9904 0.4477 0.042 Uiso 0.50 1 calc PR C 1
Cl4X Cl 0.829(3) 0.980(2) 0.5033(11) 0.116(11) Uani 0.50 1 d P A .
Cl5X Cl 0.609(4) 1.052(3) 0.5129(17) 0.12(2) Uani 0.30 1 d P D 1
Cl5Y Cl 0.617(5) 1.047(5) 0.453(3) 0.10(2) Uiso 0.20 1 d P D 2

loop_
_atom_site_aniso_label
_atom_site_aniso_U_11
_atom_site_aniso_U_22
_atom_site_aniso_U_33
_atom_site_aniso_U_23
_atom_site_aniso_U_13
_atom_site_aniso_U_12
Ag1 0.0327(12) 0.0277(12) 0.0458(14) -0.0017(10) -0.0074(10) 0.0030(9)
Ag2 0.0227(11) 0.0345(12) 0.0467(14) -0.0128(10) -0.0011(9) -0.0127(9)
Ag3 0.0284(12) 0.0413(13) 0.0394(13) -0.0115(10) 0.0102(9) -0.0094(10)
Ag4 0.0278(11) 0.0386(13) 0.0327(12) -0.0070(10) -0.0098(9) -0.0076(9)
Ag5 0.0207(11) 0.0338(12) 0.0468(14) -0.0130(10) -0.0029(9) -0.0013(9)
Ag6 0.0332(12) 0.0210(10) 0.0420(13) 0.0014(9) -0.0046(10) -0.0022(9)
Fe1 0.026(2) 0.0162(18) 0.031(2) -0.0047(16) -0.0056(16) -0.0038(15)
Fe2 0.024(2) 0.027(2) 0.023(2) -0.0021(16) -0.0011(15) 0.0051(16)
Fe3 0.0221(19) 0.0200(18) 0.0225(19) -0.0063(15) -0.0011(15) -0.0045(15)
I1 0.0204(8) 0.0276(9) 0.0316(10) -0.0087(7) -0.0036(7) -0.0074(7)
I2 0.0329(10) 0.0234(9) 0.0432(11) -0.0140(8) 0.0013(8) -0.0033(8)
I3 0.0196(8) 0.0274(9) 0.0318(10) -0.0071(7) 0.0006(7) -0.0042(7)
I4 0.0298(10) 0.0211(9) 0.0382(11) -0.0101(8) -0.0044(8) -0.0044(7)
I5 0.0189(8) 0.0213(8) 0.0261(9) -0.0037(7) -0.0016(6) -0.0029(6)
P1 0.022(3) 0.022(3) 0.031(4) -0.008(3) -0.004(3) -0.006(3)
P2 0.027(4) 0.014(3) 0.033(4) -0.003(3) -0.008(3) -0.003(3)
P3 0.015(3) 0.028(4) 0.036(4) -0.010(3) 0.002(3) -0.003(3)
P4 0.026(4) 0.017(3) 0.034(4) -0.005(3) 0.005(3) 0.003(3)
P5 0.019(3) 0.019(3) 0.029(4) -0.008(3) 0.004(3) -0.002(3)
P6 0.018(3) 0.027(4) 0.033(4) -0.011(3) -0.005(3) -0.005(3)
C1S 0.21(7) 0.13(5) 0.04(3) -0.01(3) -0.02(3) 0.11(5)
Cl1 0.120(13) 0.109(12) 0.180(18) -0.046(12) -0.081(13) 0.025(10)
Cl2 0.115(12) 0.139(14) 0.090(10) 0.008(9) 0.037(9) 0.030(10)
Cl3 0.099(10) 0.108(11) 0.077(9) -0.012(8) -0.005(7) 0.029(8)
F1 0.10(5) 0.16(6) 0.08(4) 0.04(4) -0.03(3) -0.10(5)
F2 0.04(3) 0.07(4) 0.46(16) -0.06(7) 0.01(6) -0.02(3)
F3 0.07(4) 0.30(12) 0.09(5) 0.05(6) -0.04(4) -0.02(6)
P7 0.27(13) 0.24(11) 0.16(8) 0.06(8) 0.00(8) 0.03(10)
Cl3Y 0.13(3) 0.17(4) 0.22(5) -0.04(3) 0.02(3) -0.09(3)
Cl3X 0.15(3) 0.10(2) 0.11(2) 0.004(19) 0.00(2) -0.06(2)
Cl1X 0.108(11) 0.114(12) 0.146(14) -0.062(11) 0.059(10) -0.050(9)
Cl2X 0.19(2) 0.168(19) 0.078(11) -0.014(11) -0.005(11) -0.030(16)
Cl4X 0.14(3) 0.09(2) 0.09(2) -0.010(16) -0.019(18) 0.036(19)
Cl5X 0.16(5) 0.05(2) 0.09(3) -0.01(2) 0.00(3) 0.07(3)

loop_
_atom_type_symbol
_atom_type_description
_atom_type_scat_dispersion_real
_atom_type_scat_dispersion_imag
_atom_type_scat_source
C C 0.0033 0.0016 'International Tables Vol C Tables 4.2.6.8 and 6.1.1.4'
H H 0.0000 0.0000 'International Tables Vol C Tables 4.2.6.8 and 6.1.1.4'
P P 0.1023 0.0942 'International Tables Vol C Tables 4.2.6.8 and 6.1.1.4'
Fe Fe 0.3463 0.8444 'International Tables Vol C Tables 4.2.6.8 and 6.1.1.4'
Ag Ag -0.8971 1.1015 'International Tables Vol C Tables 4.2.6.8 and 6.1.1.4'
I I -0.4742 1.8119 'International Tables Vol C Tables 4.2.6.8 and 6.1.1.4'
Cl Cl 0.1484 0.1585 'International Tables Vol C Tables 4.2.6.8 and 6.1.1.4'
F F 0.0171 0.0103 'International Tables Vol C Tables 4.2.6.8 and 6.1.1.4'
O O 0.0106 0.0060 'International Tables Vol C Tables 4.2.6.8 and 6.1.1.4'

loop_
_geom_angle_atom_site_label_1
_geom_angle_atom_site_label_2
_geom_angle_atom_site_label_3
_geom_angle
_geom_angle_site_symmetry_1
_geom_angle_site_symmetry_3
P2 Ag1 I1 115.3(2) . .
P2 Ag1 I2 99.86(18) . .
I1 Ag1 I2 116.80(9) . .
P2 Ag1 I5 124.10(19) . .
I1 Ag1 I5 101.17(8) . .
I2 Ag1 I5 99.39(9) . .
P2 Ag1 Ag2 128.91(19) . .
I1 Ag1 Ag2 58.69(7) . .
I2 Ag1 Ag2 58.29(7) . .
I5 Ag1 Ag2 105.76(9) . .
P6 Ag2 I2 108.63(18) . .
P6 Ag2 I1 111.20(19) . .
I2 Ag2 I1 116.84(9) . .
P6 Ag2 I3 120.50(19) . .
I2 Ag2 I3 89.90(8) . .
I1 Ag2 I3 108.63(8) . .
P6 Ag2 Ag1 134.7(2) . .
I2 Ag2 Ag1 58.73(7) . .
I1 Ag2 Ag1 58.29(7) . .
I3 Ag2 Ag1 103.62(8) . .
P6 Ag2 Ag5 116.25(18) . .
I2 Ag2 Ag5 132.93(9) . .
I1 Ag2 Ag5 58.84(7) . .
I3 Ag2 Ag5 55.77(7) . .
Ag1 Ag2 Ag5 95.91(8) . .
P3 Ag3 I2 122.51(19) . .
P3 Ag3 I3 128.06(19) . .
I2 Ag3 I3 91.40(8) . .
P3 Ag3 I5 109.15(18) . .
I2 Ag3 I5 100.52(9) . .
I3 Ag3 I5 100.31(8) . .
P3 Ag3 Ag6 110.66(19) . .
I2 Ag3 Ag6 126.67(9) . .
I3 Ag3 Ag6 55.78(7) . .
I5 Ag3 Ag6 54.94(6) . .
P1 Ag4 I4 128.35(19) . .
P1 Ag4 I1 122.55(19) . .
I4 Ag4 I1 93.61(8) . .
P1 Ag4 I5 111.36(19) . .
I4 Ag4 I5 94.45(8) . .
I1 Ag4 I5 100.32(8) . .
P5 Ag5 I3 115.71(18) . .
P5 Ag5 I4 112.99(18) . .
I3 Ag5 I4 112.01(9) . .
P5 Ag5 I1 114.66(19) . .
I3 Ag5 I1 108.20(8) . .
I4 Ag5 I1 90.58(8) . .
P5 Ag5 Ag2 114.49(18) . .
I3 Ag5 Ag2 58.14(7) . .
I4 Ag5 Ag2 130.08(9) . .
I1 Ag5 Ag2 56.01(7) . .
P5 Ag5 Ag6 142.37(19) . .
I3 Ag5 Ag6 55.76(7) . .
I4 Ag5 Ag6 56.53(7) . .
I1 Ag5 Ag6 102.05(8) . .
Ag2 Ag5 Ag6 92.24(8) . .
P4 Ag6 I5 133.28(19) . .
P4 Ag6 I3 108.2(2) . .
I5 Ag6 I3 104.13(8) . .
P4 Ag6 I4 104.76(19) . .
I5 Ag6 I4 94.80(8) . .
I3 Ag6 I4 109.75(9) . .
P4 Ag6 Ag3 116.05(19) . .
I5 Ag6 Ag3 58.11(7) . .
I3 Ag6 Ag3 57.27(7) . .
I4 Ag6 Ag3 139.17(9) . .
P4 Ag6 Ag5 124.16(18) . .
I5 Ag6 Ag5 101.91(8) . .
I3 Ag6 Ag5 55.04(7) . .
I4 Ag6 Ag5 54.97(7) . .
Ag3 Ag6 Ag5 98.07(8) . .
C10 Fe1 C7 68.4(12) . .
C10 Fe1 C1 111.2(11) . .
C7 Fe1 C1 171.9(11) . .
C10 Fe1 C4 152.3(12) . .
C7 Fe1 C4 106.2(12) . .
C1 Fe1 C4 70.2(12) . .
C10 Fe1 C2 130.3(12) . .
C7 Fe1 C2 144.6(12) . .
C1 Fe1 C2 41.9(11) . .
C4 Fe1 C2 70.2(12) . .
C10 Fe1 C6 41.3(11) . .
C7 Fe1 C6 41.0(11) . .
C1 Fe1 C6 133.4(11) . .
C4 Fe1 C6 116.7(12) . .
C2 Fe1 C6 171.3(12) . .
C10 Fe1 C5 119.0(12) . .
C7 Fe1 C5 133.3(12) . .
C1 Fe1 C5 39.3(11) . .
C4 Fe1 C5 44.1(12) . .
C2 Fe1 C5 69.5(12) . .
C6 Fe1 C5 111.2(12) . .
C10 Fe1 C8 67.3(12) . .
C7 Fe1 C8 40.2(11) . .
C1 Fe1 C8 147.6(11) . .
C4 Fe1 C8 127.0(12) . .
C2 Fe1 C8 112.5(12) . .
C6 Fe1 C8 68.2(11) . .
C5 Fe1 C8 170.5(12) . .
C10 Fe1 C3 167.7(13) . .
C7 Fe1 C3 112.9(13) . .
C1 Fe1 C3 69.4(12) . .
C4 Fe1 C3 39.9(12) . .
C2 Fe1 C3 41.8(13) . .
C6 Fe1 C3 146.9(13) . .
C5 Fe1 C3 69.7(13) . .
C8 Fe1 C3 105.3(13) . .
C10 Fe1 C9 39.7(11) . .
C7 Fe1 C9 67.6(12) . .
C1 Fe1 C9 117.6(11) . .
C4 Fe1 C9 165.2(12) . .
C2 Fe1 C9 106.5(12) . .
C6 Fe1 C9 68.2(12) . .
C5 Fe1 C9 149.5(12) . .
C8 Fe1 C9 39.8(12) . .
C3 Fe1 C9 128.5(13) . .
C11 Fe2 C19 120.2(13) . .
C11 Fe2 C13 70.5(11) . .
C19 Fe2 C13 122.8(14) . .
C11 Fe2 C15 42.7(10) . .
C19 Fe2 C15 157.7(13) . .
C13 Fe2 C15 69.9(11) . .
C11 Fe2 C17 169.9(11) . .
C19 Fe2 C17 65.5(14) . .
C13 Fe2 C17 114.4(13) . .
C15 Fe2 C17 129.2(12) . .
C11 Fe2 C20 110.1(12) . .
C19 Fe2 C20 41.7(14) . .
C13 Fe2 C20 163.5(13) . .
C15 Fe2 C20 122.4(13) . .
C17 Fe2 C20 67.9(14) . .
C11 Fe2 C16 131.5(10) . .
C19 Fe2 C16 68.7(13) . .
C13 Fe2 C16 149.6(12) . .
C15 Fe2 C16 110.4(11) . .
C17 Fe2 C16 40.4(12) . .
C20 Fe2 C16 41.6(12) . .
C11 Fe2 C12 42.8(10) . .
C19 Fe2 C12 107.5(14) . .
C13 Fe2 C12 39.1(11) . .
C15 Fe2 C12 69.9(11) . .
C17 Fe2 C12 146.2(12) . .
C20 Fe2 C12 130.4(13) . .
C16 Fe2 C12 171.3(11) . .
C11 Fe2 C14 69.0(11) . .
C19 Fe2 C14 159.6(14) . .
C13 Fe2 C14 39.7(11) . .
C15 Fe2 C14 40.8(11) . .
C17 Fe2 C14 108.6(13) . .
C20 Fe2 C14 156.7(13) . .
C16 Fe2 C14 120.6(11) . .
C12 Fe2 C14 65.7(12) . .
C11 Fe2 C18 151.3(12) . .
C19 Fe2 C18 39.2(14) . .
C13 Fe2 C18 102.7(14) . .
C15 Fe2 C18 162.7(13) . .
C17 Fe2 C18 38.3(13) . .
C20 Fe2 C18 68.4(14) . .
C16 Fe2 C18 67.6(13) . .
C12 Fe2 C18 114.9(13) . .
C14 Fe2 C18 124.1(13) . .
C22 Fe3 C30 133.9(11) . .
C22 Fe3 C27 145.5(12) . .
C30 Fe3 C27 67.6(12) . .
C22 Fe3 C25 68.7(11) . .
C30 Fe3 C25 122.8(10) . .
C27 Fe3 C25 127.8(11) . .
C22 Fe3 C26 171.4(12) . .
C30 Fe3 C26 39.0(11) . .
C27 Fe3 C26 42.2(11) . .
C25 Fe3 C26 110.0(10) . .
C22 Fe3 C29 109.4(11) . .
C30 Fe3 C29 40.8(10) . .
C27 Fe3 C29 67.7(12) . .
C25 Fe3 C29 156.3(11) . .
C26 Fe3 C29 68.1(11) . .
C22 Fe3 C28 114.6(12) . .
C30 Fe3 C28 66.9(11) . .
C27 Fe3 C28 41.0(12) . .
C25 Fe3 C28 164.5(11) . .
C26 Fe3 C28 69.0(11) . .
C29 Fe3 C28 38.8(11) . .
C22 Fe3 C24 66.5(11) . .
C30 Fe3 C24 152.0(10) . .
C27 Fe3 C24 106.7(12) . .
C25 Fe3 C24 38.0(10) . .
C26 Fe3 C24 118.1(11) . .
C29 Fe3 C24 164.7(10) . .
C28 Fe3 C24 127.9(11) . .
C22 Fe3 C23 39.4(12) . .
C30 Fe3 C23 167.4(12) . .
C27 Fe3 C23 112.9(13) . .
C25 Fe3 C23 67.7(12) . .
C26 Fe3 C23 148.8(12) . .
C29 Fe3 C23 126.8(12) . .
C28 Fe3 C23 104.7(13) . .
C24 Fe3 C23 40.6(12) . .
C22 Fe3 C21 43.6(11) . .
C30 Fe3 C21 111.8(11) . .
C27 Fe3 C21 168.0(12) . .
C25 Fe3 C21 41.6(10) . .
C26 Fe3 C21 129.8(11) . .
C29 Fe3 C21 120.2(11) . .
C28 Fe3 C21 150.7(11) . .
C24 Fe3 C21 67.9(11) . .
C23 Fe3 C21 70.6(12) . .
Ag4 I1 Ag1 72.57(8) . .
Ag4 I1 Ag2 115.42(9) . .
Ag1 I1 Ag2 63.02(7) . .
Ag4 I1 Ag5 83.41(8) . .
Ag1 I1 Ag5 103.05(8) . .
Ag2 I1 Ag5 65.14(7) . .
Ag3 I2 Ag2 85.65(8) . .
Ag3 I2 Ag1 80.23(8) . .
Ag2 I2 Ag1 62.98(7) . .
Ag5 I3 Ag6 69.20(8) . .
Ag5 I3 Ag3 115.00(8) . .
Ag6 I3 Ag3 66.94(7) . .
Ag5 I3 Ag2 66.09(8) . .
Ag6 I3 Ag2 105.38(8) . .
Ag3 I3 Ag2 82.28(8) . .
Ag4 I4 Ag5 86.19(8) . .
Ag4 I4 Ag6 84.48(8) . .
Ag5 I4 Ag6 68.49(7) . .
Ag6 I5 Ag1 107.08(8) . .
Ag6 I5 Ag3 66.95(7) . .
Ag1 I5 Ag3 77.15(8) . .
Ag6 I5 Ag4 83.39(8) . .
Ag1 I5 Ag4 70.63(8) . .
Ag3 I5 Ag4 126.79(8) . .
C1 P1 C1A 105.9(9) . .
C1 P1 C1B 104.5(9) . .
C1A P1 C1B 103.9(4) . .
C1 P1 Ag4 115.0(9) . .
C1A P1 Ag4 111.2(4) . .
C1B P1 Ag4 115.3(4) . .
C1D P2 C6 107.2(10) . .
C1D P2 C1C 104.0(4) . .
C6 P2 C1C 103.7(10) . .
C1D P2 Ag1 113.4(4) . .
C6 P2 Ag1 116.5(9) . .
C1C P2 Ag1 110.9(3) . .
C11 P3 C1E 105.4(8) . .
C11 P3 C1F 105.7(8) . .
C1E P3 C1F 102.5(4) . .
C11 P3 Ag3 118.0(8) . .
C1E P3 Ag3 110.9(4) . .
C1F P3 Ag3 113.0(3) . .
C16 P4 C1G 103.4(10) . .
C16 P4 C1H 101.0(9) . .
C1G P4 C1H 105.0(4) . .
C16 P4 Ag6 122.0(9) . .
C1G P4 Ag6 113.0(4) . .
C1H P4 Ag6 110.6(4) . .
C21 P5 C1I 103.8(10) . .
C21 P5 C1J 103.6(10) . .
C1I P5 C1J 103.0(4) . .
C21 P5 Ag5 116.7(10) . .
C1I P5 Ag5 108.3(3) . .
C1J P5 Ag5 119.5(4) . .
C26 P6 C1L 108.1(10) . .
C26 P6 C1K 103.2(9) . .
C1L P6 C1K 102.7(4) . .
C26 P6 Ag2 113.7(9) . .
C1L P6 Ag2 121.2(4) . .
C1K P6 Ag2 105.8(4) . .
C5 C1 C2 112(3) . .
C5 C1 P1 124(2) . .
C2 C1 P1 124(2) . .
C5 C1 Fe1 71.7(17) . .
C2 C1 Fe1 69.8(16) . .
P1 C1 Fe1 130.8(14) . .
C1 C2 C3 106(3) . .
C1 C2 Fe1 68.3(16) . .
C3 C2 Fe1 69.8(18) . .
C4 C3 C2 110(3) . .
C4 C3 Fe1 68.8(19) . .
C2 C3 Fe1 68.3(18) . .
C3 C4 C5 107(3) . .
C3 C4 Fe1 71.3(19) . .
C5 C4 Fe1 68.9(16) . .
C1 C5 C4 106(3) . .
C1 C5 Fe1 68.9(17) . .
C4 C5 Fe1 67.0(16) . .
C7 C6 C10 105(2) . .
C7 C6 P2 131(2) . .
C10 C6 P2 124(2) . .
C7 C6 Fe1 68.2(16) . .
C10 C6 Fe1 67.2(16) . .
P2 C6 Fe1 126.3(15) . .
C8 C7 C6 109(3) . .
C8 C7 Fe1 71.5(17) . .
C6 C7 Fe1 70.8(16) . .
C7 C8 C9 108(3) . .
C7 C8 Fe1 68.3(17) . .
C9 C8 Fe1 70.8(18) . .
C10 C9 C8 107(3) . .
C10 C9 Fe1 67.0(17) . .
C8 C9 Fe1 69.4(18) . .
C9 C10 C6 111(3) . .
C9 C10 Fe1 73.2(18) . .
C6 C10 Fe1 71.5(17) . .
C15 C11 C12 105(2) . .
C15 C11 P3 123.9(18) . .
C12 C11 P3 130.2(19) . .
C15 C11 Fe2 70.0(14) . .
C12 C11 Fe2 70.9(14) . .
P3 C11 Fe2 129.4(12) . .
C13 C12 C11 109(3) . .
C13 C12 Fe2 68.9(18) . .
C11 C12 Fe2 66.3(14) . .
C12 C13 C14 109(3) . .
C12 C13 Fe2 72.0(18) . .
C14 C13 Fe2 72.0(18) . .
C13 C14 C15 111(3) . .
C13 C14 Fe2 68.3(17) . .
C15 C14 Fe2 68.2(16) . .
C14 C15 C11 105(2) . .
C14 C15 Fe2 71.0(16) . .
C11 C15 Fe2 67.4(13) . .
C17 C16 C20 105(3) . .
C17 C16 P4 133(2) . .
C20 C16 P4 122(2) . .
C17 C16 Fe2 69.2(17) . .
C20 C16 Fe2 69.0(17) . .
P4 C16 Fe2 128.3(15) . .
C18 C17 C16 112(3) . .
C18 C17 Fe2 72(2) . .
C16 C17 Fe2 70.4(18) . .
C17 C18 C19 107(3) . .
C17 C18 Fe2 69(2) . .
C19 C18 Fe2 68(2) . .
C18 C19 C20 110(3) . .
C18 C19 Fe2 73(2) . .
C20 C19 Fe2 70(2) . .
C19 C20 C16 104(3) . .
C19 C20 Fe2 68(2) . .
C16 C20 Fe2 69.4(17) . .
C25 C21 C22 99(2) . .
C25 C21 P5 131(2) . .
C22 C21 P5 129(2) . .
C25 C21 Fe3 67.1(14) . .
C22 C21 Fe3 65.2(15) . .
P5 C21 Fe3 128.5(15) . .
C23 C22 C21 112(3) . .
C23 C22 Fe3 73.5(19) . .
C21 C22 Fe3 71.2(16) . .
C22 C23 C24 105(3) . .
C22 C23 Fe3 67.1(19) . .
C24 C23 Fe3 69.4(18) . .
C25 C24 C23 111(3) . .
C25 C24 Fe3 69.2(16) . .
C23 C24 Fe3 70.0(18) . .
C24 C25 C21 112(2) . .
C24 C25 Fe3 72.9(16) . .
C21 C25 Fe3 71.3(15) . .
C30 C26 C27 105(2) . .
C30 C26 P6 127(2) . .
C27 C26 P6 128(2) . .
C30 C26 Fe3 69.3(16) . .
C27 C26 Fe3 68.0(16) . .
P6 C26 Fe3 124.1(14) . .
C28 C27 C26 107(3) . .
C28 C27 Fe3 71.3(18) . .
C26 C27 Fe3 69.9(17) . .
C29 C28 C27 108(3) . .
C29 C28 Fe3 70.4(16) . .
C27 C28 Fe3 67.7(17) . .
C28 C29 C30 107(2) . .
C28 C29 Fe3 70.8(17) . .
C30 C29 Fe3 67.8(15) . .
C26 C30 C29 112(2) . .
C26 C30 Fe3 71.6(16) . .
C29 C30 Fe3 71.4(15) . .
C2A C1A C6A 120.0 . .
C2A C1A P1 117.6(3) . .
C6A C1A P1 122.3(3) . .
C3A C2A C1A 120.0 . .
C2A C3A C4A 120.0 . .
C3A C4A C5A 120.0 . .
C6A C5A C4A 120.0 . .
C5A C6A C1A 120.0 . .
C2B C1B C6B 120.0 . .
C2B C1B P1 121.0(2) . .
C6B C1B P1 118.3(2) . .
C3B C2B C1B 120.0 . .
C2B C3B C4B 120.0 . .
C3B C4B C5B 120.0 . .
C6B C5B C4B 120.0 . .
C5B C6B C1B 120.0 . .
C2C C1C C6C 120.0 . .
C2C C1C P2 119.9(3) . .
C6C C1C P2 120.1(3) . .
C1C C2C C3C 120.0 . .
C4C C3C C2C 120.0 . .
C3C C4C C5C 120.0 . .
C4C C5C C6C 120.0 . .
C1C C6C C5C 120.0 . .
C6D C1D C2D 120.0 . .
C6D C1D P2 121.7(3) . .
C2D C1D P2 118.3(3) . .
C3D C2D C1D 120.0 . .
C2D C3D C4D 120.0 . .
C5D C4D C3D 120.0 . .
C4D C5D C6D 120.0 . .
C5D C6D C1D 120.0 . .
C6E C1E C2E 120.0 . .
C6E C1E P3 120.8(3) . .
C2E C1E P3 119.1(3) . .
C1E C2E C3E 120.0 . .
C2E C3E C4E 120.0 . .
C5E C4E C3E 120.0 . .
C4E C5E C6E 120.0 . .
C1E C6E C5E 120.0 . .
C2F C1F C6F 120.0 . .
C2F C1F P3 119.8(3) . .
C6F C1F P3 120.1(3) . .
C1F C2F C3F 120.0 . .
C4F C3F C2F 120.0 . .
C3F C4F C5F 120.0 . .
C4F C5F C6F 120.0 . .
C5F C6F C1F 120.0 . .
C2G C1G C6G 120.0 . .
C2G C1G P4 117.3(3) . .
C6G C1G P4 122.6(3) . .
C1G C2G C3G 120.0 . .
C4G C3G C2G 120.0 . .
C3G C4G C5G 120.0 . .
C4G C5G C6G 120.0 . .
C5G C6G C1G 120.0 . .
C2H C1H C6H 120.0 . .
C2H C1H P4 118.5(3) . .
C6H C1H P4 121.3(3) . .
C3H C2H C1H 120.0 . .
C2H C3H C4H 120.0 . .
C5H C4H C3H 120.0 . .
C4H C5H C6H 120.0 . .
C5H C6H C1H 120.0 . .
C2I C1I C6I 120.0 . .
C2I C1I P5 122.7(3) . .
C6I C1I P5 117.1(3) . .
C1I C2I C3I 120.0 . .
C2I C3I C4I 120.0 . .
C5I C4I C3I 120.0 . .
C4I C5I C6I 120.0 . .
C5I C6I C1I 120.0 . .
C2J C1J C6J 120.0 . .
C2J C1J P5 121.4(3) . .
C6J C1J P5 118.6(3) . .
C3J C2J C1J 120.0 . .
C2J C3J C4J 120.0 . .
C5J C4J C3J 120.0 . .
C6J C5J C4J 120.0 . .
C5J C6J C1J 120.0 . .
C2K C1K C6K 120.0 . .
C2K C1K P6 115.7(3) . .
C6K C1K P6 123.2(3) . .
C3K C2K C1K 120.0 . .
C4K C3K C2K 120.0 . .
C5K C4K C3K 120.0 . .
C6K C5K C4K 120.0 . .
C5K C6K C1K 120.0 . .
C6L C1L C2L 120.0 . .
C6L C1L P6 120.0(3) . .
C2L C1L P6 120.0(3) . .
C3L C2L C1L 120.0 . .
C2L C3L C4L 120.0 . .
C3L C4L C5L 120.0 . .
C4L C5L C6L 120.0 . .
C5L C6L C1L 120.0 . .
Cl2 C1S Cl1 130(5) . .
Cl2 C1S Cl3 112(3) . .
Cl1 C1S Cl3 111(3) . .
F2 P7 F2 179.99(2) . 2_677
F2 P7 F1 90(2) . .
F2 P7 F1 90(2) 2_677 .
F2 P7 F1 90(2) . 2_677
F2 P7 F1 90(2) 2_677 2_677
F1 P7 F1 179.997(7) . 2_677
F2 P7 F3 90(2) . 2_677
F2 P7 F3 90(2) 2_677 2_677
F1 P7 F3 90(2) . 2_677
F1 P7 F3 90(2) 2_677 2_677
F2 P7 F3 90(2) . .
F2 P7 F3 90(2) 2_677 .
F1 P7 F3 90(2) . .
F1 P7 F3 90(2) 2_677 .
F3 P7 F3 180.0(12) 2_677 .
Cl1X C1Y Cl2X 109.2(18) . .
Cl1X C1Y Cl3Y 101(3) . .
Cl2X C1Y Cl3Y 128(4) . .
C1Y Cl3Y Cl4X 115(3) . .
Cl2X C1X Cl1X 109.7(18) . .
Cl2X C1X Cl3X 115(3) . .
Cl1X C1X Cl3X 111(2) . .
C1X Cl1X C1Y 55(3) . .
C1X Cl2X C1Y 55(3) . .
Cl5Y C2X Cl4X 135(5) . .
Cl5Y C2X Cl5X 55(3) . .
Cl4X C2X Cl5X 111(4) . .
C2X Cl4X Cl3Y 119(3) . .

loop_
_geom_bond_atom_site_label_1
_geom_bond_atom_site_label_2
_geom_bond_distance
_geom_bond_site_symmetry_2
Ag1 P2 2.441(7) .
Ag1 I1 2.898(3) .
Ag1 I2 2.912(3) .
Ag1 I5 2.946(3) .
Ag1 Ag2 3.036(3) .
Ag2 P6 2.457(7) .
Ag2 I2 2.899(3) .
Ag2 I1 2.910(3) .
Ag2 I3 2.959(3) .
Ag2 Ag5 3.185(3) .
Ag3 P3 2.430(7) .
Ag3 I2 2.825(3) .
Ag3 I3 2.956(3) .
Ag3 I5 2.983(3) .
Ag3 Ag6 3.233(3) .
Ag4 P1 2.419(7) .
Ag4 I4 2.853(3) .
Ag4 I1 2.895(3) .
Ag4 I5 2.984(3) .
Ag5 P5 2.445(7) .
Ag5 I3 2.881(3) .
Ag5 I4 2.892(3) .
Ag5 I1 3.004(3) .
Ag5 Ag6 3.286(3) .
Ag6 P4 2.439(7) .
Ag6 I5 2.876(3) .
Ag6 I3 2.906(3) .
Ag6 I4 2.946(3) .
Fe1 C10 1.98(3) .
Fe1 C7 2.01(3) .
Fe1 C1 2.01(3) .
Fe1 C4 2.02(3) .
Fe1 C2 2.03(3) .
Fe1 C6 2.04(3) .
Fe1 C5 2.04(3) .
Fe1 C8 2.05(3) .
Fe1 C3 2.05(4) .
Fe1 C9 2.06(3) .
Fe2 C11 1.99(2) .
Fe2 C19 2.01(4) .
Fe2 C13 2.01(3) .
Fe2 C15 2.03(3) .
Fe2 C17 2.03(3) .
Fe2 C20 2.04(3) .
Fe2 C16 2.05(3) .
Fe2 C12 2.05(3) .
Fe2 C14 2.06(3) .
Fe2 C18 2.07(4) .
Fe3 C22 2.00(3) .
Fe3 C30 2.02(3) .
Fe3 C27 2.02(3) .
Fe3 C25 2.03(2) .
Fe3 C26 2.05(3) .
Fe3 C29 2.06(3) .
Fe3 C28 2.07(3) .
Fe3 C24 2.07(3) .
Fe3 C23 2.08(4) .
Fe3 C21 2.08(3) .
P1 C1 1.80(3) .
P1 C1A 1.859(9) .
P1 C1B 1.871(9) .
P2 C1D 1.793(9) .
P2 C6 1.81(3) .
P2 C1C 1.850(9) .
P3 C11 1.79(2) .
P3 C1E 1.827(9) .
P3 C1F 1.843(9) .
P4 C16 1.81(3) .
P4 C1G 1.809(9) .
P4 C1H 1.859(9) .
P5 C21 1.75(3) .
P5 C1I 1.817(8) .
P5 C1J 1.822(9) .
P6 C26 1.81(3) .
P6 C1L 1.809(9) .
P6 C1K 1.818(9) .
C1 C5 1.36(4) .
C1 C2 1.44(4) .
C2 C3 1.46(4) .
C3 C4 1.39(4) .
C4 C5 1.52(4) .
C6 C7 1.42(4) .
C6 C10 1.42(4) .
C7 C8 1.39(4) .
C8 C9 1.40(4) .
C9 C10 1.38(4) .
C11 C15 1.46(3) .
C11 C12 1.48(4) .
C12 C13 1.36(4) .
C13 C14 1.39(4) .
C14 C15 1.43(4) .
C16 C17 1.41(4) .
C16 C20 1.45(4) .
C17 C18 1.34(5) .
C18 C19 1.37(5) .
C19 C20 1.44(5) .
C21 C25 1.46(4) .
C21 C22 1.52(4) .
C22 C23 1.38(4) .
C23 C24 1.44(4) .
C24 C25 1.33(4) .
C26 C30 1.36(4) .
C26 C27 1.46(4) .
C27 C28 1.43(4) .
C28 C29 1.37(4) .
C29 C30 1.42(4) .
C1A C2A 1.3900 .
C1A C6A 1.3900 .
C2A C3A 1.3900 .
C3A C4A 1.3900 .
C4A C5A 1.3900 .
C5A C6A 1.3900 .
C1B C2B 1.3901 .
C1B C6B 1.3901 .
C2B C3B 1.3899 .
C3B C4B 1.3899 .
C4B C5B 1.3900 .
C5B C6B 1.3899 .
C1C C2C 1.3899 .
C1C C6C 1.3900 .
C2C C3C 1.3901 .
C3C C4C 1.3899 .
C4C C5C 1.3901 .
C5C C6C 1.3901 .
C1D C6D 1.3900 .
C1D C2D 1.3901 .
C2D C3D 1.3899 .
C3D C4D 1.3900 .
C4D C5D 1.3900 .
C5D C6D 1.3900 .
C1E C6E 1.3900 .
C1E C2E 1.3900 .
C2E C3E 1.3900 .
C3E C4E 1.3900 .
C4E C5E 1.3900 .
C5E C6E 1.3900 .
C1F C2F 1.3898 .
C1F C6F 1.3900 .
C2F C3F 1.3901 .
C3F C4F 1.3899 .
C4F C5F 1.3900 .
C5F C6F 1.3900 .
C1G C2G 1.3900 .
C1G C6G 1.3901 .
C2G C3G 1.3900 .
C3G C4G 1.3900 .
C4G C5G 1.3900 .
C5G C6G 1.3900 .
C1H C2H 1.3899 .
C1H C6H 1.3901 .
C2H C3H 1.3899 .
C3H C4H 1.3900 .
C4H C5H 1.3900 .
C5H C6H 1.3900 .
C1I C2I 1.3899 .
C1I C6I 1.3900 .
C2I C3I 1.3900 .
C3I C4I 1.3900 .
C4I C5I 1.3898 .
C5I C6I 1.3900 .
C1J C2J 1.3900 .
C1J C6J 1.3901 .
C2J C3J 1.3899 .
C3J C4J 1.3901 .
C4J C5J 1.3900 .
C5J C6J 1.3900 .
C1K C2K 1.3900 .
C1K C6K 1.3901 .
C2K C3K 1.3900 .
C3K C4K 1.3900 .
C4K C5K 1.3900 .
C5K C6K 1.3899 .
C1L C6L 1.3900 .
C1L C2L 1.3901 .
C2L C3L 1.3897 .
C3L C4L 1.3899 .
C4L C5L 1.3900 .
C5L C6L 1.3900 .
C1S Cl2 1.59(5) .
C1S Cl1 1.69(5) .
C1S Cl3 1.81(5) .
F1 P7 1.497(19) .
F2 P7 1.490(19) .
F3 P7 1.50(2) .
P7 F2 1.490(19) 2_677
P7 F1 1.497(19) 2_677
P7 F3 1.50(2) 2_677
C1Y Cl1X 1.74(2) .
C1Y Cl2X 1.75(2) .
C1Y Cl3Y 1.75(2) .
Cl3Y Cl4X 2.09(5) .
C1X Cl2X 1.74(2) .
C1X Cl1X 1.74(2) .
C1X Cl3X 1.75(2) .
C2X Cl5Y 1.66(9) .
C2X Cl4X 1.78(7) .
C2X Cl5X 1.94(7) .
